data_2215671
loop_
_publ_author_name
'Yan-Jun Zhang'
'Xin Fang'
'Ming-Lei Cao'
'Hai-Yang Yu'
'Jun-Dong Wang'

_publ_section_title
;
 Bis[\m-5-(pyrazin-2-yl)tetrazol-1-ido]bis[azido(2,2'-bipyridine)copper(II)]
;
_journal_coeditor_code SJ2359
_journal_issue 10
_journal_name_full 'Acta Crystallographica Section E'
_journal_page_first m2630
_journal_page_last m2630
_journal_paper_doi 10.1107/S1600536807046764
_journal_volume 63
_journal_year 2007
_chemical_formula_iupac '[Cu2 (C5 H3 N6)2 (N3)2 (C10 H8 N2)2]'
_chemical_formula_moiety 'C30 H22 Cu2 N22'
_chemical_formula_sum 'C30 H22 Cu2 N22'
_chemical_formula_weight 817.78
_chemical_name_systematic
;
Bis[\m-5-(pyrazin-2-yl)tetrazol-1-ido]bis[azido(2,2'-bipyridine)copper(II)]
;
_space_group_IT_number 2
_symmetry_cell_setting triclinic
_symmetry_space_group_name_Hall '-P 1'
_symmetry_space_group_name_H-M 'P -1'
_atom_sites_solution_hydrogens geom
_atom_sites_solution_primary direct
_atom_sites_solution_secondary difmap
_cell_angle_alpha 107.629(2)
_cell_angle_beta 102.061(2)
_cell_angle_gamma 108.185(4)
_cell_formula_units_Z 1
_cell_length_a 8.189(2)
_cell_length_b 10.252(2)
_cell_length_c 11.380(2)
_cell_measurement_reflns_used 4727
_cell_measurement_temperature 298(2)
_cell_measurement_theta_max 55.10
_cell_measurement_theta_min 6.83
_cell_volume 815.0(3)
_computing_cell_refinement 'RAPID-AUTO (Rigaku, 2004)'
_computing_data_collection 'RAPID-AUTO (Rigaku, 2004)'
_computing_data_reduction 'RAPID-AUTO (Rigaku, 2004)'
_computing_molecular_graphics 'ORTEX5 (McArdle, 1996)'
_computing_publication_material 'SHELXL97 (Sheldrick, 1997)'
_computing_structure_refinement 'SHELXL97 (Sheldrick, 1997)'
_computing_structure_solution 'SHELXS97 (Sheldrick, 1997)'
_diffrn_ambient_temperature 173(2)
_diffrn_measured_fraction_theta_full 0.991
_diffrn_measured_fraction_theta_max 0.991
_diffrn_measurement_device_type 'Rigaku R-AXIS SPIDER CCD'
_diffrn_measurement_method '\w oscillation'
_diffrn_radiation_monochromator graphite
_diffrn_radiation_source 'Rotating Anode'
_diffrn_radiation_type MoK\a
_diffrn_radiation_wavelength 0.71069
_diffrn_reflns_av_R_equivalents 0.0844
_diffrn_reflns_av_sigmaI/netI 0.1039
_diffrn_reflns_limit_h_max 10
_diffrn_reflns_limit_h_min -10
_diffrn_reflns_limit_k_max 12
_diffrn_reflns_limit_k_min -13
_diffrn_reflns_limit_l_max 14
_diffrn_reflns_limit_l_min -14
_diffrn_reflns_number 7984
_diffrn_reflns_theta_full 27.48
_diffrn_reflns_theta_max 27.48
_diffrn_reflns_theta_min 3.42
_diffrn_standards_number 0
_exptl_absorpt_coefficient_mu 1.368
_exptl_absorpt_correction_T_max 0.8248
_exptl_absorpt_correction_T_min 0.7923
_exptl_absorpt_correction_type multi-scan
_exptl_absorpt_process_details '(ABSCOR; Higashi, 1995)'
_exptl_crystal_colour blue
_exptl_crystal_density_diffrn 1.666
_exptl_crystal_density_method 'not measured'
_exptl_crystal_description block
_exptl_crystal_F_000 414
_exptl_crystal_size_max 0.1
_exptl_crystal_size_mid 0.1
_exptl_crystal_size_min 0.1
_refine_diff_density_max 1.442
_refine_diff_density_min -1.225
_refine_ls_extinction_method none
_refine_ls_goodness_of_fit_ref 1.083
_refine_ls_hydrogen_treatment refU
_refine_ls_matrix_type full
_refine_ls_number_parameters 254
_refine_ls_number_reflns 3724
_refine_ls_number_restraints 0
_refine_ls_restrained_S_all 1.083
_refine_ls_R_factor_all 0.0710
_refine_ls_R_factor_gt 0.0621
_refine_ls_shift/su_max 0.009
_refine_ls_shift/su_mean 0.000
_refine_ls_structure_factor_coef Fsqd
_refine_ls_weighting_details 'calc w=1/[\s^2^(Fo^2^)+(0.0895P)^2^+] where P=(Fo^2^+2Fc^2^)/3'
_refine_ls_weighting_scheme calc
_refine_ls_wR_factor_gt 0.1599
_refine_ls_wR_factor_ref 0.1739
_reflns_number_gt 3001
_reflns_number_total 3724
_reflns_threshold_expression I>2\s(I)
_cod_data_source_file sj2359.cif
_cod_data_source_block I
_cod_depositor_comments
;
The following automatic conversions were performed:
'_refine_ls_hydrogen_treatment' value 'refu' changed to 'refU' according
to '/home/saulius/struct/CIF-dictionaries/cif_core.dic' dictionary named
'cif_core.dic' version 2.4.1 from 2010-06-29.

Automatic conversion script
Id: cif_fix_enum 1527 2010-12-29 10:47:43Z saulius 

The following automatic conversions were performed:

'_refine_ls_hydrogen_treatment' value 'refu' changed to 'refU'
according to /home/saulius/struct/CIF-dictionaries/cif_core.dic
dictionary named 'cif_core.dic' version 2.4.1 from 2010-06-29.

Automatic conversion script
Id: cif_fix_values 1715 2011-07-08 13:25:40Z adriana 
;
_cod_database_code 2215671
_cod_database_fobs_code 2215671

loop_
_symmetry_equiv_pos_as_xyz
'x, y, z'
'-x, -y, -z'

loop_
_atom_site_type_symbol
_atom_site_label
_atom_site_fract_x
_atom_site_fract_y
_atom_site_fract_z
_atom_site_U_iso_or_equiv
_atom_site_adp_type
_atom_site_calc_flag
_atom_site_refinement_flags
_atom_site_occupancy
Cu Cu1 0.00291(5) 0.39768(4) 0.13246(3) 0.02186(19) Uani d . 1
N N1 -0.0628(4) 0.2191(3) 0.1846(3) 0.0228(6) Uani d . 1
N N2 0.1729(4) 0.3079(3) 0.0730(2) 0.0205(6) Uani d . 1
N N3 0.1679(4) 0.6080(3) 0.1614(2) 0.0195(6) Uani d . 1
N N4 0.1678(4) 0.6840(3) 0.0839(3) 0.0213(6) Uani d . 1
N N5 0.2890(4) 0.8210(3) 0.1493(3) 0.0249(6) Uani d . 1
N N6 0.3733(4) 0.8393(3) 0.2721(3) 0.0266(6) Uani d . 1
N N7 0.2331(4) 0.5307(4) 0.3744(3) 0.0275(7) Uani d . 1
N N8 0.5066(5) 0.7371(4) 0.6118(3) 0.0321(7) Uani d . 1
N N9 -0.1772(4) 0.4647(3) 0.1932(3) 0.0262(6) Uani d . 1
N N10 -0.1322(5) 0.5859(4) 0.2741(3) 0.0311(7) Uani d . 1
N N11 -0.0945(7) 0.7022(4) 0.3530(4) 0.0528(11) Uani d . 1
C C1 -0.1837(5) 0.1860(4) 0.2440(3) 0.0272(7) Uani d . 1
H H1 -0.2643 0.2329 0.2465 0.037(11) Uiso calc R 1
C C2 -0.1948(6) 0.0842(4) 0.3025(3) 0.0313(8) Uani d . 1
H H2 -0.2823 0.0618 0.3421 0.038 Uiso calc R 1
C C3 -0.0718(6) 0.0168(4) 0.3001(3) 0.0308(8) Uani d . 1
H H3 -0.0747 -0.0511 0.3392 0.035(11) Uiso calc R 1
C C4 0.0549(5) 0.0516(4) 0.2391(3) 0.0251(7) Uani d . 1
H H4 0.1388 0.0080 0.2371 0.027(10) Uiso calc R 1
C C5 0.0553(5) 0.1530(4) 0.1807(3) 0.0222(7) Uani d . 1
C C6 0.1808(5) 0.1949(4) 0.1098(3) 0.0208(7) Uani d . 1
C C7 0.2976(5) 0.1272(4) 0.0789(3) 0.0248(7) Uani d . 1
H H7 0.3023 0.0498 0.1041 0.029(10) Uiso calc R 1
C C8 0.4063(5) 0.1762(4) 0.0106(3) 0.0263(7) Uani d . 1
H H8 0.4884 0.1345 -0.0083 0.028(10) Uiso calc R 1
C C9 0.3925(5) 0.2887(4) -0.0301(3) 0.0284(8) Uani d . 1
H H9 0.4615 0.3207 -0.0791 0.034(11) Uiso calc R 1
C C10 0.2753(5) 0.3506(4) 0.0035(3) 0.0269(8) Uani d . 1
H H10 0.2663 0.4261 -0.0232 0.021(9) Uiso calc R 1
C C11 0.2686(5) 0.4979(4) 0.4791(3) 0.0278(8) Uani d . 1
H H11 0.2002 0.4032 0.4731 0.018(9) Uiso calc R 1
C C12 0.4035(5) 0.5997(4) 0.5964(3) 0.0301(8) Uani d . 1
H H12 0.4228 0.5714 0.6667 0.032(11) Uiso calc R 1
C C13 0.4728(6) 0.7708(4) 0.5076(3) 0.0322(8) Uani d . 1
H H13 0.5422 0.8653 0.5139 0.034(11) Uiso calc R 1
C C14 0.3375(5) 0.6694(4) 0.3902(3) 0.0235(7) Uani d . 1
C C15 0.2952(5) 0.7063(4) 0.2756(3) 0.0213(7) Uani d . 1

loop_
_atom_site_aniso_label
_atom_site_aniso_U_11
_atom_site_aniso_U_22
_atom_site_aniso_U_33
_atom_site_aniso_U_12
_atom_site_aniso_U_13
_atom_site_aniso_U_23
Cu1 0.0287(3) 0.0187(3) 0.0221(3) 0.0138(2) 0.0091(2) 0.0085(2)
N1 0.0297(16) 0.0177(14) 0.0205(12) 0.0119(12) 0.0073(11) 0.0052(11)
N2 0.0255(15) 0.0211(14) 0.0162(11) 0.0132(12) 0.0057(11) 0.0059(11)
N3 0.0286(15) 0.0178(13) 0.0167(11) 0.0133(12) 0.0089(11) 0.0078(11)
N4 0.0314(16) 0.0177(14) 0.0186(12) 0.0155(12) 0.0090(11) 0.0060(11)
N5 0.0333(17) 0.0208(15) 0.0224(13) 0.0147(13) 0.0081(12) 0.0076(12)
N6 0.0337(17) 0.0212(15) 0.0224(13) 0.0119(13) 0.0059(12) 0.0069(12)
N7 0.0336(18) 0.0262(16) 0.0230(13) 0.0136(13) 0.0074(12) 0.0097(13)
N8 0.0399(19) 0.0312(17) 0.0197(13) 0.0133(15) 0.0046(13) 0.0078(13)
N9 0.0315(17) 0.0242(16) 0.0275(14) 0.0147(13) 0.0134(12) 0.0101(13)
N10 0.050(2) 0.0293(18) 0.0293(15) 0.0242(15) 0.0215(14) 0.0172(15)
N11 0.094(4) 0.037(2) 0.0405(18) 0.036(2) 0.035(2) 0.0137(18)
C1 0.032(2) 0.0245(18) 0.0263(15) 0.0150(15) 0.0102(14) 0.0079(14)
C2 0.041(2) 0.032(2) 0.0262(16) 0.0176(17) 0.0165(15) 0.0112(16)
C3 0.043(2) 0.0269(19) 0.0274(16) 0.0185(17) 0.0107(15) 0.0141(15)
C4 0.0315(19) 0.0214(17) 0.0240(15) 0.0146(15) 0.0067(14) 0.0086(14)
C5 0.0292(18) 0.0173(16) 0.0170(13) 0.0121(14) 0.0051(12) 0.0018(13)
C6 0.0289(18) 0.0179(15) 0.0141(12) 0.0128(13) 0.0044(12) 0.0030(12)
C7 0.0321(19) 0.0208(17) 0.0188(14) 0.0141(14) 0.0031(13) 0.0048(13)
C8 0.0300(19) 0.0259(18) 0.0250(15) 0.0163(15) 0.0098(14) 0.0070(14)
C9 0.036(2) 0.0289(19) 0.0239(15) 0.0154(16) 0.0124(14) 0.0117(15)
C10 0.038(2) 0.0248(17) 0.0258(15) 0.0186(16) 0.0109(14) 0.0133(15)
C11 0.037(2) 0.0272(19) 0.0251(16) 0.0166(16) 0.0117(15) 0.0139(15)
C12 0.036(2) 0.036(2) 0.0228(15) 0.0215(17) 0.0102(14) 0.0115(16)
C13 0.037(2) 0.030(2) 0.0225(16) 0.0113(16) 0.0033(15) 0.0085(15)
C14 0.0305(19) 0.0244(17) 0.0162(13) 0.0157(15) 0.0066(13) 0.0048(13)
C15 0.0272(18) 0.0179(16) 0.0199(14) 0.0121(14) 0.0070(13) 0.0065(13)

loop_
_atom_type_symbol
_atom_type_description
_atom_type_scat_dispersion_real
_atom_type_scat_dispersion_imag
_atom_type_scat_source
C C 0.0033 0.0016 'International Tables Vol C Tables 4.2.6.8 and 6.1.1.4'
H H 0.0000 0.0000 'International Tables Vol C Tables 4.2.6.8 and 6.1.1.4'
Cu Cu 0.3201 1.2651 'International Tables Vol C Tables 4.2.6.8 and 6.1.1.4'
N N 0.0061 0.0033 'International Tables Vol C Tables 4.2.6.8 and 6.1.1.4'

loop_
_geom_angle_atom_site_label_1
_geom_angle_atom_site_label_2
_geom_angle_atom_site_label_3
_geom_angle_site_symmetry_3
_geom_angle
N9 Cu1 N2 . 173.54(12)
N9 Cu1 N3 . 92.79(12)
N2 Cu1 N3 . 93.43(12)
N9 Cu1 N1 . 93.71(12)
N2 Cu1 N1 . 79.96(12)
N3 Cu1 N1 . 152.23(11)
N9 Cu1 N4 2_565 92.15(11)
N2 Cu1 N4 2_565 88.60(10)
N3 Cu1 N4 2_565 98.96(10)
N1 Cu1 N4 2_565 107.74(10)
C1 N1 C5 . 119.4(3)
C1 N1 Cu1 . 125.3(2)
C5 N1 Cu1 . 113.7(2)
C10 N2 C6 . 119.2(3)
C10 N2 Cu1 . 125.7(2)
C6 N2 Cu1 . 115.1(2)
C15 N3 N4 . 104.9(3)
C15 N3 Cu1 . 123.4(2)
N4 N3 Cu1 . 131.4(2)
N5 N4 N3 . 109.3(2)
N5 N4 Cu1 2_565 121.3(2)
N3 N4 Cu1 2_565 129.3(2)
N4 N5 N6 . 109.7(3)
C15 N6 N5 . 104.4(3)
C11 N7 C14 . 115.6(3)
C13 N8 C12 . 116.2(3)
N10 N9 Cu1 . 121.3(3)
N11 N10 N9 . 177.6(5)
N1 C1 C2 . 122.7(3)
N1 C1 H1 . 118.7
C2 C1 H1 . 118.7
C1 C2 C3 . 118.2(4)
C1 C2 H2 . 120.9
C3 C2 H2 . 120.9
C4 C3 C2 . 119.4(3)
C4 C3 H3 . 120.3
C2 C3 H3 . 120.3
C3 C4 C5 . 119.0(3)
C3 C4 H4 . 120.5
C5 C4 H4 . 120.5
N1 C5 C4 . 121.3(3)
N1 C5 C6 . 115.0(3)
C4 C5 C6 . 123.6(3)
N2 C6 C7 . 120.7(3)
N2 C6 C5 . 114.3(3)
C7 C6 C5 . 125.0(3)
C8 C7 C6 . 119.1(3)
C8 C7 H7 . 120.5
C6 C7 H7 . 120.5
C7 C8 C9 . 119.5(3)
C7 C8 H8 . 120.2
C9 C8 H8 . 120.2
C10 C9 C8 . 118.4(3)
C10 C9 H9 . 120.8
C8 C9 H9 . 120.8
N2 C10 C9 . 123.0(3)
N2 C10 H10 . 118.5
C9 C10 H10 . 118.5
N7 C11 C12 . 122.3(4)
N7 C11 H11 . 118.8
C12 C11 H11 . 118.8
N8 C12 C11 . 122.0(3)
N8 C12 H12 . 119.0
C11 C12 H12 . 119.0
N8 C13 C14 . 122.0(4)
N8 C13 H13 . 119.0
C14 C13 H13 . 119.0
N7 C14 C13 . 121.9(3)
N7 C14 C15 . 115.4(3)
C13 C14 C15 . 122.6(3)
N6 C15 N3 . 111.7(3)
N6 C15 C14 . 125.5(3)
N3 C15 C14 . 122.8(3)

loop_
_geom_bond_atom_site_label_1
_geom_bond_atom_site_label_2
_geom_bond_site_symmetry_2
_geom_bond_distance
Cu1 N9 . 1.974(3)
Cu1 N2 . 2.014(3)
Cu1 N3 . 2.037(3)
Cu1 N1 . 2.043(3)
Cu1 N4 2_565 2.302(3)
N1 C1 . 1.327(5)
N1 C5 . 1.344(4)
N2 C10 . 1.333(5)
N2 C6 . 1.360(4)
N3 C15 . 1.333(4)
N3 N4 . 1.343(4)
N4 N5 . 1.304(4)
N4 Cu1 2_565 2.302(3)
N5 N6 . 1.350(4)
N6 C15 . 1.329(5)
N7 C11 . 1.333(4)
N7 C14 . 1.344(5)
N8 C13 . 1.331(4)
N8 C12 . 1.333(5)
N9 N10 . 1.186(4)
N10 N11 . 1.153(5)
C1 C2 . 1.388(5)
C1 H1 . 0.9300
C2 C3 . 1.388(5)
C2 H2 . 0.9300
C3 C4 . 1.380(5)
C3 H3 . 0.9300
C4 C5 . 1.392(5)
C4 H4 . 0.9300
C5 C6 . 1.474(5)
C6 C7 . 1.389(5)
C7 C8 . 1.378(5)
C7 H7 . 0.9300
C8 C9 . 1.393(5)
C8 H8 . 0.9300
C9 C10 . 1.363(5)
C9 H9 . 0.9300
C10 H10 . 0.9300
C11 C12 . 1.383(5)
C11 H11 . 0.9300
C12 H12 . 0.9300
C13 C14 . 1.384(5)
C13 H13 . 0.9300
C14 C15 . 1.468(4)

loop_
_geom_hbond_atom_site_label_D
_geom_hbond_atom_site_label_H
_geom_hbond_atom_site_label_A
_geom_hbond_site_symmetry_A
_geom_hbond_distance_DH
_geom_hbond_distance_HA
_geom_hbond_distance_DA
_geom_hbond_angle_DHA
C3 H3 N11 1_545 0.93 2.54 3.413(5) 156.8
C7 H7 N5 1_545 0.93 2.52 3.450(4) 173.9
